data_2230486
loop_
_publ_author_name
'Ali, A. Jahubar'
'Athimoolam, S.'
'Bahadur, S. Asath'
'Raja, V. P. Alex'

_publ_section_title
;
 2,6-Bis(2-chlorophenyl)-4-oxo-3,5-diphenylheptane-1,1,7,7-tetracarbonitrile
;
_journal_coeditor_code SJ5139
_journal_issue 6
_journal_name_full 'Acta Crystallographica Section E'
_journal_page_first o1407
_journal_page_last o1408
_journal_paper_doi 10.1107/S1600536811017284
_journal_volume 67
_journal_year 2011
_chemical_formula_iupac 'C35 H24 Cl2 N4 O'
_chemical_formula_moiety 'C35 H24 Cl2 N4 O'
_chemical_formula_sum 'C35 H24 Cl2 N4 O'
_chemical_formula_weight 587.48
_chemical_name_systematic
;
2,6-Bis(2-chlorophenyl)-4-oxo-3,5-diphenylheptane-1,1,7,7-tetracarbonitrile
;
_space_group_IT_number 14
_symmetry_cell_setting monoclinic
_symmetry_space_group_name_Hall '-P 2ybc'
_symmetry_space_group_name_H-M 'P 1 21/c 1'
_atom_sites_solution_hydrogens geom
_atom_sites_solution_primary direct
_atom_sites_solution_secondary difmap
_audit_creation_method SHELXTL/PC
_cell_angle_alpha 90.00
_cell_angle_beta 113.724(2)
_cell_angle_gamma 90.00
_cell_formula_units_Z 4
_cell_length_a 17.7226(6)
_cell_length_b 10.6169(3)
_cell_length_c 20.8491(7)
_cell_measurement_reflns_used 4531
_cell_measurement_temperature 293(2)
_cell_measurement_theta_max 24.8
_cell_measurement_theta_min 2.8
_cell_volume 3591.4(2)
_computing_cell_refinement '<i>SAINT</i> (Bruker, 2001)'
_computing_data_collection '<i>SMART</i> (Bruker, 2001)'
_computing_data_reduction '<i>SAINT</i> (Bruker, 2001)'
_computing_molecular_graphics
;
Mercury (Macrae <i>et al.</i>, 2006) and <i>PLATON</i> (Spek,
2009)
;
_computing_publication_material '<i>SHELXTL/PC</i> (Sheldrick, 2008)'
_computing_structure_refinement '<i>SHELXTL/PC</i> (Sheldrick, 2008)'
_computing_structure_solution '<i>SHELXTL/PC</i> (Sheldrick, 2008)'
_diffrn_ambient_temperature 293(2)
_diffrn_measured_fraction_theta_full 1.000
_diffrn_measured_fraction_theta_max 1.000
_diffrn_measurement_device_type 'Bruker SMART APEX CCD area-detector'
_diffrn_measurement_method \w
_diffrn_radiation_monochromator graphite
_diffrn_radiation_source 'fine-focus sealed tube'
_diffrn_radiation_type MoK\a
_diffrn_radiation_wavelength 0.71073
_diffrn_reflns_av_R_equivalents 0.0423
_diffrn_reflns_av_sigmaI/netI 0.0413
_diffrn_reflns_limit_h_max 21
_diffrn_reflns_limit_h_min -21
_diffrn_reflns_limit_k_max 12
_diffrn_reflns_limit_k_min -12
_diffrn_reflns_limit_l_max 24
_diffrn_reflns_limit_l_min -24
_diffrn_reflns_number 32501
_diffrn_reflns_theta_full 25.00
_diffrn_reflns_theta_max 25.00
_diffrn_reflns_theta_min 1.26
_diffrn_standards_number 0
_exptl_absorpt_coefficient_mu 0.210
_exptl_absorpt_correction_type none
_exptl_crystal_colour colourless
_exptl_crystal_density_diffrn 1.087
_exptl_crystal_density_method 'not measured'
_exptl_crystal_description bulk
_exptl_crystal_F_000 1216
_exptl_crystal_size_max 0.28
_exptl_crystal_size_mid 0.26
_exptl_crystal_size_min 0.22
_refine_diff_density_max 0.305
_refine_diff_density_min -0.265
_refine_ls_extinction_method none
_refine_ls_goodness_of_fit_ref 1.070
_refine_ls_hydrogen_treatment constr
_refine_ls_matrix_type full
_refine_ls_number_parameters 379
_refine_ls_number_reflns 6324
_refine_ls_number_restraints 0
_refine_ls_restrained_S_all 1.070
_refine_ls_R_factor_all 0.0964
_refine_ls_R_factor_gt 0.0607
_refine_ls_shift/su_max 0.000
_refine_ls_shift/su_mean 0.000
_refine_ls_structure_factor_coef Fsqd
_refine_ls_weighting_details 'calc w=1/[\s^2^(Fo^2^)+(0.1140P)^2^+0.3187P] where P=(Fo^2^+2Fc^2^)/3'
_refine_ls_weighting_scheme calc
_refine_ls_wR_factor_gt 0.1923
_refine_ls_wR_factor_ref 0.2109
_reflns_number_gt 3647
_reflns_number_total 6324
_reflns_threshold_expression I>2\s(I)
_cod_data_source_file sj5139.cif
_cod_data_source_block I
_cod_original_sg_symbol_H-M 'P 21/c'
_cod_database_code 2230486
_cod_database_fobs_code 2230486

loop_
_symmetry_equiv_pos_as_xyz
'x, y, z'
'-x, y+1/2, -z+1/2'
'-x, -y, -z'
'x, -y-1/2, z-1/2'

loop_
_atom_site_type_symbol
_atom_site_label
_atom_site_fract_x
_atom_site_fract_y
_atom_site_fract_z
_atom_site_U_iso_or_equiv
_atom_site_adp_type
_atom_site_calc_flag
_atom_site_refinement_flags
_atom_site_occupancy
_atom_site_symmetry_multiplicity
_atom_site_disorder_assembly
_atom_site_disorder_group
C C1 0.8486(2) 0.2323(3) 1.03039(17) 0.0623(9) Uani d . 1 1 . .
H H1 0.8131 0.1752 1.0428 0.075 Uiso calc R 1 1 . .
C C2 0.80856(18) 0.2513(2) 0.95012(16) 0.0511(7) Uani d . 1 1 . .
H H2 0.7513 0.2768 0.9379 0.061 Uiso calc R 1 1 . .
C C3 0.80630(17) 0.1253(2) 0.91167(15) 0.0471(7) Uani d . 1 1 . .
H H3 0.8628 0.1041 0.9185 0.057 Uiso calc R 1 1 . .
C C4 0.75542(17) 0.1395(2) 0.83391(14) 0.0432(7) Uani d . 1 1 . .
C C5 0.78235(17) 0.0628(2) 0.78571(14) 0.0469(7) Uani d . 1 1 . .
H H5 0.8066 -0.0159 0.8097 0.056 Uiso calc R 1 1 . .
C C6 0.70861(17) 0.0294(2) 0.71749(15) 0.0478(7) Uani d . 1 1 . .
H H6 0.6838 0.1091 0.6953 0.057 Uiso calc R 1 1 . .
C C7 0.73918(19) -0.0388(3) 0.66625(17) 0.0574(8) Uani d . 1 1 . .
H H7 0.7774 0.0182 0.6574 0.069 Uiso calc R 1 1 . .
C C11 0.8527(2) 0.3532(4) 1.06706(19) 0.0695(9) Uani d . 1 1 . .
C C12 0.9297(3) 0.1773(3) 1.05569(18) 0.0682(9) Uani d . 1 1 . .
C C21 0.84917(19) 0.3550(3) 0.92648(16) 0.0544(8) Uani d . 1 1 . .
C C22 0.9254(2) 0.3393(3) 0.92435(18) 0.0649(9) Uani d . 1 1 . .
H H22 0.9522 0.2625 0.9386 0.078 Uiso calc R 1 1 . .
C C23 0.9631(3) 0.4317(4) 0.9022(2) 0.0888(12) Uani d . 1 1 . .
H H23 1.0151 0.4180 0.9025 0.107 Uiso calc R 1 1 . .
C C24 0.9248(4) 0.5425(5) 0.8801(2) 0.1061(16) Uani d . 1 1 . .
H H24 0.9499 0.6049 0.8641 0.127 Uiso calc R 1 1 . .
C C25 0.8508(3) 0.5635(4) 0.8809(3) 0.1058(15) Uani d . 1 1 . .
H H25 0.8248 0.6405 0.8654 0.127 Uiso calc R 1 1 . .
C C26 0.8118(2) 0.4710(3) 0.9049(2) 0.0785(11) Uani d . 1 1 . .
C C31 0.7717(3) 0.0166(3) 0.93763(18) 0.0689(10) Uani d . 1 1 . .
C C32 0.6897(3) 0.0163(4) 0.9284(2) 0.0900(13) Uani d . 1 1 . .
H H32 0.6555 0.0832 0.9059 0.108 Uiso calc R 1 1 . .
C C33 0.6594(5) -0.0833(6) 0.9528(4) 0.148(3) Uani d . 1 1 . .
H H33 0.6047 -0.0834 0.9473 0.178 Uiso calc R 1 1 . .
C C34 0.7084(9) -0.1801(8) 0.9843(5) 0.189(5) Uani d . 1 1 . .
H H34 0.6874 -0.2456 1.0018 0.227 Uiso calc R 1 1 . .
C C35 0.7875(7) -0.1860(6) 0.9916(4) 0.167(3) Uani d . 1 1 . .
H H35 0.8196 -0.2565 1.0112 0.200 Uiso calc R 1 1 . .
C C36 0.8197(4) -0.0850(3) 0.9692(2) 0.1048(15) Uani d . 1 1 . .
H H36 0.8747 -0.0861 0.9756 0.126 Uiso calc R 1 1 . .
C C51 0.84908(17) 0.1359(2) 0.77357(15) 0.0483(7) Uani d . 1 1 . .
C C52 0.9270(2) 0.0907(3) 0.79355(18) 0.0672(9) Uani d . 1 1 . .
H H52 0.9402 0.0123 0.8150 0.081 Uiso calc R 1 1 . .
C C53 0.9874(2) 0.1595(4) 0.7825(2) 0.0877(12) Uani d . 1 1 . .
H H53 1.0407 0.1282 0.7971 0.105 Uiso calc R 1 1 . .
C C54 0.9676(3) 0.2725(4) 0.7502(2) 0.0889(12) Uani d . 1 1 . .
H H54 1.0074 0.3184 0.7418 0.107 Uiso calc R 1 1 . .
C C55 0.8901(3) 0.3199(4) 0.7298(2) 0.0827(11) Uani d . 1 1 . .
H H55 0.8775 0.3978 0.7076 0.099 Uiso calc R 1 1 . .
C C56 0.8309(2) 0.2548(3) 0.74135(19) 0.0692(9) Uani d . 1 1 . .
H H56 0.7784 0.2888 0.7280 0.083 Uiso calc R 1 1 . .
C C61 0.64183(18) -0.0448(2) 0.72805(15) 0.0498(7) Uani d . 1 1 . .
C C62 0.6602(2) -0.1490(3) 0.77301(18) 0.0629(9) Uani d . 1 1 . .
H H62 0.7149 -0.1713 0.7984 0.076 Uiso calc R 1 1 . .
C C63 0.5993(3) -0.2186(3) 0.7803(2) 0.0818(11) Uani d . 1 1 . .
H H63 0.6132 -0.2869 0.8108 0.098 Uiso calc R 1 1 . .
C C64 0.5187(3) -0.1890(5) 0.7436(3) 0.0953(13) Uani d . 1 1 . .
H H64 0.4776 -0.2379 0.7482 0.114 Uiso calc R 1 1 . .
C C65 0.4985(2) -0.0889(4) 0.7005(2) 0.0857(12) Uani d . 1 1 . .
H H65 0.4433 -0.0676 0.6764 0.103 Uiso calc R 1 1 . .
C C66 0.5586(2) -0.0174(3) 0.69163(17) 0.0598(8) Uani d . 1 1 . .
C C71 0.7844(2) -0.1558(4) 0.6959(2) 0.0728(10) Uani d . 1 1 . .
C C72 0.6731(2) -0.0659(3) 0.5998(2) 0.0707(9) Uani d . 1 1 . .
Cl Cl1 0.71848(7) 0.50340(9) 0.90878(9) 0.1247(6) Uani d . 1 1 . .
Cl Cl2 0.52710(6) 0.10805(10) 0.63456(5) 0.0895(4) Uani d . 1 1 . .
N N11 0.8558(2) 0.4487(4) 1.09207(19) 0.0953(11) Uani d . 1 1 . .
N N12 0.9931(3) 0.1336(4) 1.0738(2) 0.1026(11) Uani d . 1 1 . .
N N71 0.8197(2) -0.2441(4) 0.7193(2) 0.1078(12) Uani d . 1 1 . .
N N72 0.6215(2) -0.0886(4) 0.5485(2) 0.1075(12) Uani d . 1 1 . .
O O1 0.69628(13) 0.20891(19) 0.81126(12) 0.0644(6) Uani d . 1 1 . .

loop_
_atom_site_aniso_label
_atom_site_aniso_U_11
_atom_site_aniso_U_22
_atom_site_aniso_U_33
_atom_site_aniso_U_12
_atom_site_aniso_U_13
_atom_site_aniso_U_23
C1 0.073(2) 0.0613(17) 0.060(2) -0.0149(17) 0.0352(19) -0.0043(15)
C2 0.0488(17) 0.0524(15) 0.0531(19) -0.0042(13) 0.0216(15) -0.0043(13)
C3 0.0486(17) 0.0468(14) 0.0483(18) -0.0044(12) 0.0220(15) -0.0012(12)
C4 0.0418(16) 0.0410(13) 0.0476(18) -0.0076(13) 0.0189(14) 0.0009(12)
C5 0.0474(17) 0.0470(14) 0.0462(17) 0.0011(12) 0.0189(14) 0.0046(12)
C6 0.0509(17) 0.0503(15) 0.0453(17) -0.0023(13) 0.0228(15) 0.0008(12)
C7 0.0534(19) 0.0652(17) 0.064(2) -0.0067(15) 0.0342(18) -0.0031(15)
C11 0.065(2) 0.087(2) 0.067(2) -0.0161(18) 0.0382(19) -0.0177(19)
C12 0.079(3) 0.073(2) 0.049(2) -0.005(2) 0.020(2) -0.0031(16)
C21 0.057(2) 0.0517(16) 0.0488(18) -0.0103(14) 0.0153(15) -0.0030(13)
C22 0.065(2) 0.0675(19) 0.062(2) -0.0153(16) 0.0255(18) -0.0023(16)
C23 0.090(3) 0.098(3) 0.083(3) -0.038(2) 0.039(2) -0.002(2)
C24 0.131(4) 0.095(3) 0.086(3) -0.053(3) 0.037(3) 0.007(2)
C25 0.116(4) 0.059(2) 0.119(4) -0.014(2) 0.023(3) 0.023(2)
C26 0.072(2) 0.0543(18) 0.092(3) -0.0060(17) 0.015(2) 0.0025(17)
C31 0.105(3) 0.0566(18) 0.057(2) -0.0177(18) 0.045(2) -0.0049(15)
C32 0.104(3) 0.084(2) 0.110(3) -0.040(2) 0.072(3) -0.023(2)
C33 0.227(7) 0.122(4) 0.172(6) -0.084(5) 0.159(6) -0.050(4)
C34 0.367(15) 0.104(5) 0.152(6) -0.095(8) 0.163(9) -0.018(4)
C35 0.291(10) 0.073(3) 0.151(6) -0.013(5) 0.104(7) 0.023(3)
C36 0.169(5) 0.054(2) 0.096(3) 0.003(2) 0.058(3) 0.017(2)
C51 0.0420(17) 0.0577(16) 0.0450(17) -0.0033(13) 0.0173(14) 0.0051(13)
C52 0.055(2) 0.075(2) 0.076(2) 0.0024(16) 0.0301(19) 0.0075(17)
C53 0.055(2) 0.110(3) 0.105(3) -0.007(2) 0.039(2) -0.004(3)
C54 0.071(3) 0.114(3) 0.090(3) -0.025(2) 0.042(2) 0.006(2)
C55 0.083(3) 0.088(2) 0.076(3) -0.021(2) 0.031(2) 0.021(2)
C56 0.057(2) 0.0697(19) 0.073(2) -0.0032(16) 0.0188(18) 0.0171(17)
C61 0.0455(17) 0.0542(15) 0.0548(19) -0.0018(13) 0.0257(15) -0.0092(14)
C62 0.060(2) 0.0599(17) 0.072(2) -0.0060(15) 0.0300(18) 0.0092(16)
C63 0.083(3) 0.076(2) 0.095(3) -0.016(2) 0.044(2) 0.001(2)
C64 0.084(3) 0.118(3) 0.097(3) -0.034(3) 0.050(3) -0.007(3)
C65 0.046(2) 0.129(3) 0.085(3) -0.004(2) 0.030(2) -0.008(3)
C66 0.050(2) 0.078(2) 0.054(2) 0.0052(16) 0.0242(16) -0.0077(15)
C71 0.066(2) 0.088(2) 0.075(3) 0.006(2) 0.040(2) -0.007(2)
C72 0.068(2) 0.092(2) 0.056(2) 0.005(2) 0.029(2) -0.0180(19)
Cl1 0.0854(8) 0.0705(6) 0.1940(15) 0.0109(5) 0.0308(9) -0.0038(7)
Cl2 0.0723(7) 0.1123(8) 0.0810(7) 0.0277(5) 0.0279(5) 0.0140(5)
N11 0.100(3) 0.107(2) 0.104(3) -0.024(2) 0.067(2) -0.040(2)
N12 0.106(3) 0.112(3) 0.081(3) 0.016(2) 0.028(2) 0.007(2)
N71 0.100(3) 0.104(3) 0.128(3) 0.034(2) 0.055(3) 0.010(2)
N72 0.089(3) 0.141(3) 0.083(3) 0.001(2) 0.026(2) -0.041(2)
O1 0.0532(13) 0.0653(12) 0.0664(15) 0.0092(11) 0.0154(11) -0.0047(11)

loop_
_atom_type_symbol
_atom_type_description
_atom_type_scat_dispersion_real
_atom_type_scat_dispersion_imag
_atom_type_scat_source
C C 0.0033 0.0016 'International Tables Vol C Tables 4.2.6.8 and 6.1.1.4'
H H 0.0000 0.0000 'International Tables Vol C Tables 4.2.6.8 and 6.1.1.4'
N N 0.0061 0.0033 'International Tables Vol C Tables 4.2.6.8 and 6.1.1.4'
O O 0.0106 0.0060 'International Tables Vol C Tables 4.2.6.8 and 6.1.1.4'
Cl Cl 0.1484 0.1585 'International Tables Vol C Tables 4.2.6.8 and 6.1.1.4'

loop_
_geom_angle_atom_site_label_1
_geom_angle_atom_site_label_2
_geom_angle_atom_site_label_3
_geom_angle_site_symmetry_1
_geom_angle_site_symmetry_3
_geom_angle
_geom_angle_publ_flag
C12 C1 C11 . . 109.1(3) ?
C12 C1 C2 . . 113.9(3) ?
C11 C1 C2 . . 110.6(3) ?
C12 C1 H1 . . 107.7 ?
C11 C1 H1 . . 107.7 ?
C2 C1 H1 . . 107.7 ?
C21 C2 C1 . . 112.3(2) ?
C21 C2 C3 . . 112.2(2) ?
C1 C2 C3 . . 110.6(2) ?
C21 C2 H2 . . 107.1 ?
C1 C2 H2 . . 107.1 ?
C3 C2 H2 . . 107.1 ?
C31 C3 C4 . . 107.9(2) ?
C31 C3 C2 . . 113.9(2) ?
C4 C3 C2 . . 110.4(2) ?
C31 C3 H3 . . 108.2 ?
C4 C3 H3 . . 108.2 ?
C2 C3 H3 . . 108.2 ?
O1 C4 C5 . . 121.6(3) ?
O1 C4 C3 . . 121.8(2) ?
C5 C4 C3 . . 116.6(2) ?
C4 C5 C51 . . 108.1(2) ?
C4 C5 C6 . . 111.2(2) ?
C51 C5 C6 . . 113.2(2) ?
C4 C5 H5 . . 108.1 ?
C51 C5 H5 . . 108.1 ?
C6 C5 H5 . . 108.1 ?
C61 C6 C5 . . 114.2(2) ?
C61 C6 C7 . . 111.5(2) ?
C5 C6 C7 . . 110.0(2) ?
C61 C6 H6 . . 106.9 ?
C5 C6 H6 . . 106.9 ?
C7 C6 H6 . . 106.9 ?
C72 C7 C71 . . 109.3(3) ?
C72 C7 C6 . . 112.3(3) ?
C71 C7 C6 . . 112.6(3) ?
C72 C7 H7 . . 107.4 ?
C71 C7 H7 . . 107.4 ?
C6 C7 H7 . . 107.4 ?
N11 C11 C1 . . 176.4(4) ?
N12 C12 C1 . . 178.2(4) ?
C22 C21 C26 . . 116.4(3) ?
C22 C21 C2 . . 121.7(3) ?
C26 C21 C2 . . 121.9(3) ?
C23 C22 C21 . . 122.8(4) ?
C23 C22 H22 . . 118.6 ?
C21 C22 H22 . . 118.6 ?
C24 C23 C22 . . 119.8(4) ?
C24 C23 H23 . . 120.1 ?
C22 C23 H23 . . 120.1 ?
C25 C24 C23 . . 120.2(4) ?
C25 C24 H24 . . 119.9 ?
C23 C24 H24 . . 119.9 ?
C24 C25 C26 . . 120.9(4) ?
C24 C25 H25 . . 119.5 ?
C26 C25 H25 . . 119.5 ?
C21 C26 C25 . . 119.9(4) ?
C21 C26 Cl1 . . 120.3(3) ?
C25 C26 Cl1 . . 119.8(3) ?
C36 C31 C32 . . 118.6(4) ?
C36 C31 C3 . . 120.9(4) ?
C32 C31 C3 . . 120.5(3) ?
C33 C32 C31 . . 119.7(5) ?
C33 C32 H32 . . 120.2 ?
C31 C32 H32 . . 120.2 ?
C34 C33 C32 . . 120.1(7) ?
C34 C33 H33 . . 120.0 ?
C32 C33 H33 . . 120.0 ?
C33 C34 C35 . . 122.1(7) ?
C33 C34 H34 . . 118.9 ?
C35 C34 H34 . . 118.9 ?
C34 C35 C36 . . 118.5(8) ?
C34 C35 H35 . . 120.7 ?
C36 C35 H35 . . 120.7 ?
C31 C36 C35 . . 120.9(6) ?
C31 C36 H36 . . 119.5 ?
C35 C36 H36 . . 119.5 ?
C52 C51 C56 . . 118.2(3) ?
C52 C51 C5 . . 122.1(3) ?
C56 C51 C5 . . 119.7(3) ?
C51 C52 C53 . . 121.3(3) ?
C51 C52 H52 . . 119.4 ?
C53 C52 H52 . . 119.4 ?
C54 C53 C52 . . 119.2(4) ?
C54 C53 H53 . . 120.4 ?
C52 C53 H53 . . 120.4 ?
C53 C54 C55 . . 120.7(4) ?
C53 C54 H54 . . 119.7 ?
C55 C54 H54 . . 119.7 ?
C56 C55 C54 . . 120.8(3) ?
C56 C55 H55 . . 119.6 ?
C54 C55 H55 . . 119.6 ?
C55 C56 C51 . . 119.9(3) ?
C55 C56 H56 . . 120.1 ?
C51 C56 H56 . . 120.1 ?
C66 C61 C62 . . 116.1(3) ?
C66 C61 C6 . . 122.2(3) ?
C62 C61 C6 . . 121.7(3) ?
C63 C62 C61 . . 121.4(3) ?
C63 C62 H62 . . 119.3 ?
C61 C62 H62 . . 119.3 ?
C64 C63 C62 . . 120.7(4) ?
C64 C63 H63 . . 119.6 ?
C62 C63 H63 . . 119.6 ?
C65 C64 C63 . . 119.8(4) ?
C65 C64 H64 . . 120.1 ?
C63 C64 H64 . . 120.1 ?
C64 C65 C66 . . 120.8(4) ?
C64 C65 H65 . . 119.6 ?
C66 C65 H65 . . 119.6 ?
C65 C66 C61 . . 121.2(3) ?
C65 C66 Cl2 . . 117.7(3) ?
C61 C66 Cl2 . . 121.1(2) ?
N71 C71 C7 . . 179.0(5) ?
N72 C72 C7 . . 179.0(5) ?

loop_
_geom_bond_atom_site_label_1
_geom_bond_atom_site_label_2
_geom_bond_site_symmetry_2
_geom_bond_distance
_geom_bond_publ_flag
C1 C12 . 1.441(5) ?
C1 C11 . 1.481(5) ?
C1 C2 . 1.546(4) ?
C1 H1 . 0.9800 ?
C2 C21 . 1.503(4) ?
C2 C3 . 1.551(4) ?
C2 H2 . 0.9800 ?
C3 C31 . 1.506(4) ?
C3 C4 . 1.513(4) ?
C3 H3 . 0.9800 ?
C4 O1 . 1.211(3) ?
C4 C5 . 1.512(4) ?
C5 C51 . 1.518(4) ?
C5 C6 . 1.537(4) ?
C5 H5 . 0.9800 ?
C6 C61 . 1.510(4) ?
C6 C7 . 1.557(4) ?
C6 H6 . 0.9800 ?
C7 C72 . 1.438(5) ?
C7 C71 . 1.473(5) ?
C7 H7 . 0.9800 ?
C11 N11 . 1.132(4) ?
C12 N12 . 1.132(5) ?
C21 C22 . 1.379(4) ?
C21 C26 . 1.385(4) ?
C22 C23 . 1.368(5) ?
C22 H22 . 0.9300 ?
C23 C24 . 1.343(7) ?
C23 H23 . 0.9300 ?
C24 C25 . 1.338(7) ?
C24 H24 . 0.9300 ?
C25 C26 . 1.403(6) ?
C25 H25 . 0.9300 ?
C26 Cl1 . 1.723(4) ?
C31 C36 . 1.366(5) ?
C31 C32 . 1.387(5) ?
C32 C33 . 1.373(6) ?
C32 H32 . 0.9300 ?
C33 C34 . 1.335(12) ?
C33 H33 . 0.9300 ?
C34 C35 . 1.348(12) ?
C34 H34 . 0.9300 ?
C35 C36 . 1.381(8) ?
C35 H35 . 0.9300 ?
C36 H36 . 0.9300 ?
C51 C52 . 1.359(4) ?
C51 C56 . 1.405(4) ?
C52 C53 . 1.389(5) ?
C52 H52 . 0.9300 ?
C53 C54 . 1.351(6) ?
C53 H53 . 0.9300 ?
C54 C55 . 1.361(5) ?
C54 H54 . 0.9300 ?
C55 C56 . 1.356(5) ?
C55 H55 . 0.9300 ?
C56 H56 . 0.9300 ?
C61 C66 . 1.391(4) ?
C61 C62 . 1.401(4) ?
C62 C63 . 1.365(5) ?
C62 H62 . 0.9300 ?
C63 C64 . 1.359(6) ?
C63 H63 . 0.9300 ?
C64 C65 . 1.343(6) ?
C64 H64 . 0.9300 ?
C65 C66 . 1.380(5) ?
C65 H65 . 0.9300 ?
C66 Cl2 . 1.723(3) ?
C71 N71 . 1.123(4) ?
C72 N72 . 1.119(4) ?

loop_
_geom_hbond_atom_site_label_D
_geom_hbond_atom_site_label_H
_geom_hbond_atom_site_label_A
_geom_hbond_site_symmetry_A
_geom_hbond_distance_DH
_geom_hbond_distance_HA
_geom_hbond_distance_DA
_geom_hbond_angle_DHA
C7 H7 N11 4_565 0.98 2.33 3.186(4) 145
C23 H23 N11 3_767 0.93 2.65 3.409(5) 139
C34 H34 N72 4_556 0.93 2.52 3.443(8) 176
C52 H52 N12 3_757 0.93 2.64 3.489(5) 152
C36 H36 N12 3_757 0.93 2.96 3.805(7) 152
C54 H54 N71 2_756 0.93 2.91 3.564(6) 128
C53 H53 N71 2_756 0.93 2.96 3.583(5) 126
C64 H64 Cl2 2_646 0.93 2.97 3.663(5) 133
C64 H64 O1 2_646 0.93 2.88 3.673(5) 144
C65 H65 Cl1 2_646 0.93 2.80 3.728(4) 174

loop_
_geom_torsion_atom_site_label_1
_geom_torsion_atom_site_label_2
_geom_torsion_atom_site_label_3
_geom_torsion_atom_site_label_4
_geom_torsion_site_symmetry_1
_geom_torsion_site_symmetry_2
_geom_torsion_site_symmetry_3
_geom_torsion_site_symmetry_4
_geom_torsion
_geom_torsion_publ_flag
C12 C1 C2 C21 . . . . -71.0(3) ?
C11 C1 C2 C21 . . . . 52.3(3) ?
C12 C1 C2 C3 . . . . 55.2(3) ?
C11 C1 C2 C3 . . . . 178.5(2) ?
C21 C2 C3 C31 . . . . 175.7(3) ?
C1 C2 C3 C31 . . . . 49.5(3) ?
C21 C2 C3 C4 . . . . -62.7(3) ?
C1 C2 C3 C4 . . . . 171.1(2) ?
C31 C3 C4 O1 . . . . 92.2(3) ?
C2 C3 C4 O1 . . . . -32.9(3) ?
C31 C3 C4 C5 . . . . -88.1(3) ?
C2 C3 C4 C5 . . . . 146.9(2) ?
O1 C4 C5 C51 . . . . 95.0(3) ?
C3 C4 C5 C51 . . . . -84.7(3) ?
O1 C4 C5 C6 . . . . -29.7(3) ?
C3 C4 C5 C6 . . . . 150.5(2) ?
C4 C5 C6 C61 . . . . -58.8(3) ?
C51 C5 C6 C61 . . . . 179.2(2) ?
C4 C5 C6 C7 . . . . 174.9(2) ?
C51 C5 C6 C7 . . . . 53.0(3) ?
C61 C6 C7 C72 . . . . 55.6(3) ?
C5 C6 C7 C72 . . . . -176.6(3) ?
C61 C6 C7 C71 . . . . -68.4(3) ?
C5 C6 C7 C71 . . . . 59.4(3) ?
C12 C1 C11 N11 . . . . 102(6) ?
C2 C1 C11 N11 . . . . -24(7) ?
C11 C1 C12 N12 . . . . -131(13) ?
C2 C1 C12 N12 . . . . -7(13) ?
C1 C2 C21 C22 . . . . 74.6(4) ?
C3 C2 C21 C22 . . . . -50.7(4) ?
C1 C2 C21 C26 . . . . -106.2(3) ?
C3 C2 C21 C26 . . . . 128.5(3) ?
C26 C21 C22 C23 . . . . -0.1(5) ?
C2 C21 C22 C23 . . . . 179.2(3) ?
C21 C22 C23 C24 . . . . -1.4(6) ?
C22 C23 C24 C25 . . . . 1.3(7) ?
C23 C24 C25 C26 . . . . 0.1(7) ?
C22 C21 C26 C25 . . . . 1.5(5) ?
C2 C21 C26 C25 . . . . -177.8(3) ?
C22 C21 C26 Cl1 . . . . -177.3(3) ?
C2 C21 C26 Cl1 . . . . 3.4(5) ?
C24 C25 C26 C21 . . . . -1.5(7) ?
C24 C25 C26 Cl1 . . . . 177.2(4) ?
C4 C3 C31 C36 . . . . 121.2(3) ?
C2 C3 C31 C36 . . . . -115.9(4) ?
C4 C3 C31 C32 . . . . -57.2(4) ?
C2 C3 C31 C32 . . . . 65.7(4) ?
C36 C31 C32 C33 . . . . 1.9(6) ?
C3 C31 C32 C33 . . . . -179.7(4) ?
C31 C32 C33 C34 . . . . -0.9(8) ?
C32 C33 C34 C35 . . . . -2.0(12) ?
C33 C34 C35 C36 . . . . 3.8(13) ?
C32 C31 C36 C35 . . . . -0.1(6) ?
C3 C31 C36 C35 . . . . -178.5(5) ?
C34 C35 C36 C31 . . . . -2.7(10) ?
C4 C5 C51 C52 . . . . 117.7(3) ?
C6 C5 C51 C52 . . . . -118.7(3) ?
C4 C5 C51 C56 . . . . -61.6(3) ?
C6 C5 C51 C56 . . . . 62.0(3) ?
C56 C51 C52 C53 . . . . -0.1(5) ?
C5 C51 C52 C53 . . . . -179.4(3) ?
C51 C52 C53 C54 . . . . -1.1(6) ?
C52 C53 C54 C55 . . . . 1.2(7) ?
C53 C54 C55 C56 . . . . -0.1(7) ?
C54 C55 C56 C51 . . . . -1.2(6) ?
C52 C51 C56 C55 . . . . 1.3(5) ?
C5 C51 C56 C55 . . . . -179.4(3) ?
C5 C6 C61 C66 . . . . 136.4(3) ?
C7 C6 C61 C66 . . . . -98.2(3) ?
C5 C6 C61 C62 . . . . -46.5(4) ?
C7 C6 C61 C62 . . . . 78.9(3) ?
C66 C61 C62 C63 . . . . -0.2(5) ?
C6 C61 C62 C63 . . . . -177.5(3) ?
C61 C62 C63 C64 . . . . 0.5(6) ?
C62 C63 C64 C65 . . . . -1.2(6) ?
C63 C64 C65 C66 . . . . 1.8(7) ?
C64 C65 C66 C61 . . . . -1.5(6) ?
C64 C65 C66 Cl2 . . . . 179.2(3) ?
C62 C61 C66 C65 . . . . 0.7(4) ?
C6 C61 C66 C65 . . . . 178.0(3) ?
C62 C61 C66 Cl2 . . . . 180.0(2) ?
C6 C61 C66 Cl2 . . . . -2.7(4) ?
C72 C7 C71 N71 . . . . 17E1(10) ?
C6 C7 C71 N71 . . . . -6E1(3) ?
C71 C7 C72 N72 . . . . 3E1(2) ?
C6 C7 C72 N72 . . . . -9E1(2) ?
